data_4023061
loop_
_publ_author_name
'David G. Hilmey'
'Barry D. Davis'
'Judith C. Gallucci'
'Jennifer S. Brodbelt'
'Leo A. Paquette'

_publ_section_title
;
 X-ray Crystallographic and Mass Spectrometric Probing of
 the Conformational and Ionophoric Properties of Stereoisomeric
 Hexatetrahydrofuranylhexane Segments
;
_journal_name_full 'Journal of Organic Chemistry'
_journal_page_first 9088
_journal_page_last 9101
_journal_paper_doi 10.1021/jo7016229
_journal_volume 72
_journal_year 2007
_chemical_compound_source 'synthesis as described'
_chemical_formula_moiety 'C24 H38 O6'
_chemical_formula_sum 'C24 H38 O6'
_chemical_formula_weight 422.54
_chemical_name_common 'Paquette 1456'
_chemical_name_systematic
;
  ?
;
_space_group_IT_number 14
_symmetry_cell_setting monoclinic
_symmetry_Int_Tables_number 14
_symmetry_space_group_name_Hall '-P 2yn'
_symmetry_space_group_name_H-M 'P 1 21/n 1'
_atom_sites_solution_hydrogens geom
_atom_sites_solution_primary direct
_atom_sites_solution_secondary difmap
_audit_conform_dict_location ftp://ftp.iucr.org/pub/cif_core.dic
_audit_conform_dict_name cif_core.dic
_audit_conform_dict_version 2.3
_audit_creation_date 2006-07-14T15:17:31-00:00
_audit_creation_method 'WinGX routine CIF_UPDATE'
_cell_angle_alpha 90
_cell_angle_beta 97.944(4)
_cell_angle_gamma 90
_cell_formula_units_Z 4
_cell_length_a 9.6812(10)
_cell_length_b 14.3823(10)
_cell_length_c 15.626(2)
_cell_measurement_reflns_used 5143
_cell_measurement_temperature 150(2)
_cell_measurement_theta_max 27.485
_cell_measurement_theta_min 2.037
_cell_measurement_wavelength 0.71073
_cell_volume 2154.9(4)
_computing_cell_refinement 'HKL Scalepack (Otwinowski & Minor 1997)'
_computing_data_collection 'Collect (Nonius BV, 1997-2000)'
_computing_data_reduction 'HKL Denzo and Scalepack (Otwinowski & Minor 1997)'
_computing_molecular_graphics 'Ortep-3 for Windows (Farrugia, 1997)'
_computing_publication_material 'WinGX publication routines (Farrugia, 1999)'
_computing_structure_refinement 'SHELXL-97 (Sheldrick, 1997)'
_computing_structure_solution 'SHELXS-86 (Sheldrick, 1986)'
_diffrn_ambient_temperature 150(2)
_diffrn_detector 'CCD plate'
_diffrn_detector_area_resol_mean 9
_diffrn_measured_fraction_theta_full 0.999
_diffrn_measured_fraction_theta_max 0.999
_diffrn_measurement_device '95mm CCD camera on \k-goniostat'
_diffrn_measurement_device_type KappaCCD
_diffrn_measurement_method 'phi and omega scans'
_diffrn_orient_matrix_type 'by Nonius Collect from scalepack cell'
_diffrn_orient_matrix_UB_11 -0.252007E-1
_diffrn_orient_matrix_UB_12 -0.171039E-1
_diffrn_orient_matrix_UB_13 -0.622276E-1
_diffrn_orient_matrix_UB_21 -0.100218
_diffrn_orient_matrix_UB_22 -0.51454E-2
_diffrn_orient_matrix_UB_23 0.00849
_diffrn_orient_matrix_UB_31 -0.140884E-1
_diffrn_orient_matrix_UB_32 0.671966E-1
_diffrn_orient_matrix_UB_33 -0.15189E-1
_diffrn_radiation_monochromator graphite
_diffrn_radiation_probe x-ray
_diffrn_radiation_type MoK\a
_diffrn_radiation_wavelength 0.71073
_diffrn_reflns_av_R_equivalents 0.038
_diffrn_reflns_limit_h_max 12
_diffrn_reflns_limit_h_min -12
_diffrn_reflns_limit_k_max 18
_diffrn_reflns_limit_k_min -18
_diffrn_reflns_limit_l_max 20
_diffrn_reflns_limit_l_min -20
_diffrn_reflns_number 39386
_diffrn_reflns_theta_full 27.47
_diffrn_reflns_theta_max 27.47
_diffrn_reflns_theta_min 2.34
_diffrn_source 'Enraf Nonius FR590'
_exptl_absorpt_coefficient_mu 0.092
_exptl_absorpt_correction_type none
_exptl_crystal_colour colorless
_exptl_crystal_density_diffrn 1.302
_exptl_crystal_density_method 'not measured'
_exptl_crystal_description chunk
_exptl_crystal_F_000 920
_exptl_crystal_size_max 0.46
_exptl_crystal_size_mid 0.42
_exptl_crystal_size_min 0.27
_refine_diff_density_max 0.55
_refine_diff_density_min -0.369
_refine_diff_density_rms 0.047
_refine_ls_extinction_method none
_refine_ls_goodness_of_fit_ref 1.055
_refine_ls_hydrogen_treatment constr
_refine_ls_matrix_type full
_refine_ls_number_parameters 271
_refine_ls_number_reflns 4948
_refine_ls_number_restraints 0
_refine_ls_restrained_S_all 1.055
_refine_ls_R_factor_all 0.0618
_refine_ls_R_factor_gt 0.0433
_refine_ls_shift/su_max 0.002
_refine_ls_shift/su_mean 0
_refine_ls_structure_factor_coef Fsqd
_refine_ls_weighting_details 'w=1/[\s^2^(Fo^2^)+(0.0594P)^2^+0.4992P] where P=(Fo^2^+2Fc^2^)/3'
_refine_ls_weighting_scheme calc
_refine_ls_wR_factor_gt 0.1081
_refine_ls_wR_factor_ref 0.1161
_reflns_number_gt 3787
_reflns_number_total 4948
_reflns_threshold_expression >2sigma(I)
_cod_data_source_file jo7016229-File001.cif
_cod_data_source_block Paquette1456
_cod_original_sg_symbol_H-M 'P 21/n'
_cod_database_code 4023061

loop_
_symmetry_equiv_pos_as_xyz
'x, y, z'
'-x+1/2, y+1/2, -z+1/2'
'-x, -y, -z'
'x-1/2, -y-1/2, z-1/2'

loop_
_atom_site_label
_atom_site_type_symbol
_atom_site_fract_x
_atom_site_fract_y
_atom_site_fract_z
_atom_site_U_iso_or_equiv
_atom_site_adp_type
_atom_site_occupancy
_atom_site_symmetry_multiplicity
_atom_site_calc_flag
_atom_site_refinement_flags
O1 O 0.65556(10) 0.13868(7) 0.34552(7) 0.0299(3) Uani 1 1 d .
O2 O 1.03667(10) 0.13723(7) 0.38610(6) 0.0249(2) Uani 1 1 d .
O3 O 1.02589(9) 0.23711(6) 0.23705(6) 0.0208(2) Uani 1 1 d .
O4 O 0.94412(9) 0.11765(6) 0.10933(6) 0.0202(2) Uani 1 1 d .
O5 O 1.06156(10) -0.04554(6) 0.15340(6) 0.0239(2) Uani 1 1 d .
O6 O 1.31395(10) 0.00948(7) 0.25970(7) 0.0283(2) Uani 1 1 d .
C1 C 0.79421(14) 0.10376(10) 0.37205(9) 0.0238(3) Uani 1 1 d .
H1 H 0.8038 0.043 0.3423 0.029 Uiso 1 1 calc R
C2 C 0.80389(16) 0.08550(12) 0.46868(10) 0.0322(4) Uani 1 1 d .
H2A H 0.8327 0.142 0.5027 0.039 Uiso 1 1 calc R
H2B H 0.8699 0.0344 0.4871 0.039 Uiso 1 1 calc R
C3 C 0.65425(16) 0.05805(12) 0.47736(10) 0.0347(4) Uani 1 1 d .
H3A H 0.6364 -0.0081 0.4622 0.042 Uiso 1 1 calc R
H3B H 0.6329 0.0693 0.5366 0.042 Uiso 1 1 calc R
C4 C 0.57109(16) 0.12163(13) 0.41293(11) 0.0384(4) Uani 1 1 d .
H4A H 0.482 0.0919 0.3888 0.046 Uiso 1 1 calc R
H4B H 0.5502 0.1808 0.4409 0.046 Uiso 1 1 calc R
C5 C 0.90371(13) 0.17178(10) 0.34490(8) 0.0206(3) Uani 1 1 d .
C6 C 0.88844(15) 0.26971(10) 0.38412(9) 0.0270(3) Uani 1 1 d .
H6A H 0.89 0.3184 0.3395 0.032 Uiso 1 1 calc R
H6B H 0.7999 0.2746 0.4088 0.032 Uiso 1 1 calc R
C7 C 1.01304(17) 0.27995(12) 0.45466(10) 0.0371(4) Uani 1 1 d .
H7A H 1.0491 0.3445 0.4576 0.045 Uiso 1 1 calc R
H7B H 0.9884 0.2621 0.5118 0.045 Uiso 1 1 calc R
C8 C 1.11758(16) 0.21339(12) 0.42571(10) 0.0368(4) Uani 1 1 d .
H8A H 1.1709 0.2437 0.3837 0.044 Uiso 1 1 calc R
H8B H 1.1838 0.1916 0.4757 0.044 Uiso 1 1 calc R
C9 C 0.90827(13) 0.17710(9) 0.24532(8) 0.0179(3) Uani 1 1 d .
C10 C 0.77900(14) 0.23059(9) 0.19834(9) 0.0223(3) Uani 1 1 d .
H10A H 0.7325 0.1939 0.149 0.027 Uiso 1 1 calc R
H10B H 0.7108 0.243 0.2387 0.027 Uiso 1 1 calc R
C11 C 0.83601(15) 0.32192(10) 0.16676(10) 0.0290(3) Uani 1 1 d .
H11A H 0.7915 0.3369 0.1075 0.035 Uiso 1 1 calc R
H11B H 0.8202 0.374 0.2056 0.035 Uiso 1 1 calc R
C12 C 0.99054(15) 0.30315(10) 0.16874(9) 0.0261(3) Uani 1 1 d .
H12A H 1.0096 0.2772 0.1129 0.031 Uiso 1 1 calc R
H12B H 1.045 0.3611 0.1805 0.031 Uiso 1 1 calc R
C13 C 0.92965(13) 0.08374(9) 0.19459(8) 0.0177(3) Uani 1 1 d .
C14 C 0.79685(14) 0.02191(10) 0.18112(9) 0.0229(3) Uani 1 1 d .
H14A H 0.8128 -0.0368 0.214 0.027 Uiso 1 1 calc R
H14B H 0.717 0.0548 0.2007 0.027 Uiso 1 1 calc R
C15 C 0.76805(16) 0.00224(11) 0.08396(10) 0.0324(4) Uani 1 1 d .
H15A H 0.8007 -0.0607 0.0708 0.039 Uiso 1 1 calc R
H15B H 0.6671 0.0071 0.0628 0.039 Uiso 1 1 calc R
C16 C 0.84866(16) 0.07562(11) 0.04321(9) 0.0302(3) Uani 1 1 d .
H16A H 0.8999 0.0472 -0.0008 0.036 Uiso 1 1 calc R
H16B H 0.7841 0.123 0.0145 0.036 Uiso 1 1 calc R
C17 C 1.06296(13) 0.02179(9) 0.22303(8) 0.0185(3) Uani 1 1 d .
C18 C 1.06134(14) -0.03770(10) 0.30548(9) 0.0247(3) Uani 1 1 d .
H18A H 1.1332 -0.0157 0.3524 0.03 Uiso 1 1 calc R
H18B H 0.969 -0.0343 0.3257 0.03 Uiso 1 1 calc R
C19 C 1.09254(18) -0.13685(11) 0.27941(11) 0.0359(4) Uani 1 1 d .
H19A H 1.1925 -0.1518 0.296 0.043 Uiso 1 1 calc R
H19B H 1.0357 -0.1821 0.3071 0.043 Uiso 1 1 calc R
C20 C 1.0549(2) -0.13837(11) 0.18391(13) 0.0477(5) Uani 1 1 d .
H20A H 1.1206 -0.1784 0.1575 0.057 Uiso 1 1 calc R
H20B H 0.9595 -0.1635 0.1683 0.057 Uiso 1 1 calc R
C21 C 1.20288(13) 0.07460(9) 0.22846(9) 0.0205(3) Uani 1 1 d .
H21 H 1.2029 0.1263 0.2712 0.025 Uiso 1 1 calc R
C22 C 1.24234(14) 0.11415(10) 0.14404(9) 0.0243(3) Uani 1 1 d .
H22A H 1.1903 0.0825 0.0932 0.029 Uiso 1 1 calc R
H22B H 1.2234 0.1817 0.1396 0.029 Uiso 1 1 calc R
C23 C 1.39821(15) 0.09436(11) 0.15097(11) 0.0348(4) Uani 1 1 d .
H23A H 1.4287 0.089 0.0932 0.042 Uiso 1 1 calc R
H23B H 1.4539 0.143 0.1847 0.042 Uiso 1 1 calc R
C24 C 1.40860(16) 0.00248(12) 0.19780(12) 0.0385(4) Uani 1 1 d .
H24A H 1.3819 -0.0493 0.1571 0.046 Uiso 1 1 calc R
H24B H 1.5048 -0.0082 0.2268 0.046 Uiso 1 1 calc R

loop_
_atom_site_aniso_label
_atom_site_aniso_U_11
_atom_site_aniso_U_22
_atom_site_aniso_U_33
_atom_site_aniso_U_23
_atom_site_aniso_U_13
_atom_site_aniso_U_12
O1 0.0200(5) 0.0435(6) 0.0274(6) 0.0061(5) 0.0078(4) 0.0003(4)
O2 0.0205(5) 0.0341(6) 0.0195(5) -0.0014(4) 0.0004(4) 0.0002(4)
O3 0.0203(5) 0.0202(5) 0.0224(5) -0.0001(4) 0.0048(4) -0.0041(4)
O4 0.0231(5) 0.0245(5) 0.0131(4) -0.0007(4) 0.0024(4) -0.0037(4)
O5 0.0286(5) 0.0177(5) 0.0266(5) -0.0041(4) 0.0089(4) -0.0015(4)
O6 0.0185(5) 0.0315(6) 0.0355(6) 0.0089(5) 0.0058(4) 0.0044(4)
C1 0.0223(7) 0.0286(7) 0.0218(7) 0.0003(6) 0.0075(5) 0.0011(6)
C2 0.0305(8) 0.0439(9) 0.0239(8) 0.0070(7) 0.0096(6) 0.0000(7)
C3 0.0350(8) 0.0416(9) 0.0312(8) 0.0019(7) 0.0178(7) -0.0015(7)
C4 0.0279(8) 0.0528(11) 0.0383(9) 0.0065(8) 0.0176(7) 0.0000(7)
C5 0.0191(6) 0.0251(7) 0.0179(6) -0.0015(5) 0.0032(5) 0.0010(5)
C6 0.0308(8) 0.0284(8) 0.0232(7) -0.0065(6) 0.0083(6) -0.0008(6)
C7 0.0419(9) 0.0413(10) 0.0276(8) -0.0112(7) 0.0027(7) -0.0076(7)
C8 0.0307(8) 0.0490(10) 0.0287(8) -0.0090(7) -0.0031(6) -0.0060(7)
C9 0.0171(6) 0.0192(7) 0.0179(6) -0.0007(5) 0.0040(5) -0.0025(5)
C10 0.0215(7) 0.0242(7) 0.0216(7) -0.0007(6) 0.0037(5) 0.0024(5)
C11 0.0339(8) 0.0255(8) 0.0268(7) 0.0029(6) 0.0011(6) 0.0025(6)
C12 0.0349(8) 0.0196(7) 0.0250(7) 0.0010(6) 0.0090(6) -0.0033(6)
C13 0.0180(6) 0.0201(7) 0.0156(6) 0.0006(5) 0.0045(5) -0.0024(5)
C14 0.0200(6) 0.0238(7) 0.0253(7) -0.0025(6) 0.0049(5) -0.0050(5)
C15 0.0312(8) 0.0375(9) 0.0279(8) -0.0085(7) 0.0013(6) -0.0107(7)
C16 0.0321(8) 0.0366(9) 0.0197(7) -0.0042(6) -0.0046(6) -0.0058(7)
C17 0.0200(6) 0.0190(7) 0.0170(6) -0.0019(5) 0.0046(5) -0.0009(5)
C18 0.0232(7) 0.0256(7) 0.0262(7) 0.0075(6) 0.0065(6) 0.0021(6)
C19 0.0381(9) 0.0240(8) 0.0461(10) 0.0088(7) 0.0074(7) 0.0021(7)
C20 0.0756(13) 0.0200(8) 0.0512(11) 0.0000(8) 0.0221(10) 0.0031(8)
C21 0.0183(6) 0.0201(7) 0.0235(7) 0.0008(5) 0.0040(5) 0.0016(5)
C22 0.0217(7) 0.0251(7) 0.0276(8) 0.0020(6) 0.0080(6) -0.0023(5)
C23 0.0247(7) 0.0336(9) 0.0493(10) 0.0099(7) 0.0167(7) 0.0022(6)
C24 0.0272(8) 0.0349(9) 0.0579(11) 0.0096(8) 0.0221(8) 0.0078(7)

loop_
_atom_type_symbol
_atom_type_description
_atom_type_scat_dispersion_real
_atom_type_scat_dispersion_imag
_atom_type_scat_source
C C 0.0033 0.0016 'International Tables Vol C Tables 4.2.6.8 and 6.1.1.4'
H H 0 0 'International Tables Vol C Tables 4.2.6.8 and 6.1.1.4'
O O 0.0106 0.006 'International Tables Vol C Tables 4.2.6.8 and 6.1.1.4'

loop_
_geom_angle_atom_site_label_1
_geom_angle_atom_site_label_2
_geom_angle_atom_site_label_3
_geom_angle
C1 O1 C4 109.33(11)
C8 O2 C5 109.20(11)
C12 O3 C9 110.56(10)
C16 O4 C13 113.00(10)
C20 O5 C17 111.72(11)
C24 O6 C21 109.37(11)
O1 C1 C2 105.83(11)
O1 C1 C5 110.36(11)
C2 C1 C5 115.54(12)
O1 C1 H1 108.3
C2 C1 H1 108.3
C5 C1 H1 108.3
C1 C2 C3 101.76(12)
C1 C2 H2A 111.4
C3 C2 H2A 111.4
C1 C2 H2B 111.4
C3 C2 H2B 111.4
H2A C2 H2B 109.3
C4 C3 C2 102.10(12)
C4 C3 H3A 111.3
C2 C3 H3A 111.3
C4 C3 H3B 111.3
C2 C3 H3B 111.3
H3A C3 H3B 109.2
O1 C4 C3 106.66(12)
O1 C4 H4A 110.4
C3 C4 H4A 110.4
O1 C4 H4B 110.4
C3 C4 H4B 110.4
H4A C4 H4B 108.6
O2 C5 C1 105.23(11)
O2 C5 C6 105.29(10)
C1 C5 C6 111.11(11)
O2 C5 C9 108.30(10)
C1 C5 C9 114.77(11)
C6 C5 C9 111.46(11)
C7 C6 C5 105.32(12)
C7 C6 H6A 110.7
C5 C6 H6A 110.7
C7 C6 H6B 110.7
C5 C6 H6B 110.7
H6A C6 H6B 108.8
C8 C7 C6 102.63(12)
C8 C7 H7A 111.2
C6 C7 H7A 111.2
C8 C7 H7B 111.2
C6 C7 H7B 111.2
H7A C7 H7B 109.2
O2 C8 C7 105.36(12)
O2 C8 H8A 110.7
C7 C8 H8A 110.7
O2 C8 H8B 110.7
C7 C8 H8B 110.7
H8A C8 H8B 108.8
O3 C9 C10 104.66(10)
O3 C9 C5 104.38(10)
C10 C9 C5 111.12(10)
O3 C9 C13 107.52(9)
C10 C9 C13 109.45(10)
C5 C9 C13 118.61(11)
C11 C10 C9 105.81(11)
C11 C10 H10A 110.6
C9 C10 H10A 110.6
C11 C10 H10B 110.6
C9 C10 H10B 110.6
H10A C10 H10B 108.7
C12 C11 C10 103.83(11)
C12 C11 H11A 111
C10 C11 H11A 111
C12 C11 H11B 111
C10 C11 H11B 111
H11A C11 H11B 109
O3 C12 C11 105.45(11)
O3 C12 H12A 110.7
C11 C12 H12A 110.7
O3 C12 H12B 110.7
C11 C12 H12B 110.7
H12A C12 H12B 108.8
O4 C13 C14 104.62(10)
O4 C13 C17 105.68(9)
C14 C13 C17 110.11(11)
O4 C13 C9 102.18(10)
C14 C13 C9 112.91(10)
C17 C13 C9 119.62(10)
C15 C14 C13 105.90(11)
C15 C14 H14A 110.6
C13 C14 H14A 110.6
C15 C14 H14B 110.6
C13 C14 H14B 110.6
H14A C14 H14B 108.7
C16 C15 C14 104.82(11)
C16 C15 H15A 110.8
C14 C15 H15A 110.8
C16 C15 H15B 110.8
C14 C15 H15B 110.8
H15A C15 H15B 108.9
O4 C16 C15 108.26(12)
O4 C16 H16A 110
C15 C16 H16A 110
O4 C16 H16B 110
C15 C16 H16B 110
H16A C16 H16B 108.4
O5 C17 C21 106.60(10)
O5 C17 C18 104.73(10)
C21 C17 C18 109.60(11)
O5 C17 C13 104.01(10)
C21 C17 C13 114.45(10)
C18 C17 C13 116.33(10)
C19 C18 C17 105.62(12)
C19 C18 H18A 110.6
C17 C18 H18A 110.6
C19 C18 H18B 110.6
C17 C18 H18B 110.6
H18A C18 H18B 108.7
C20 C19 C18 104.58(12)
C20 C19 H19A 110.8
C18 C19 H19A 110.8
C20 C19 H19B 110.8
C18 C19 H19B 110.8
H19A C19 H19B 108.9
O5 C20 C19 107.85(13)
O5 C20 H20A 110.1
C19 C20 H20A 110.1
O5 C20 H20B 110.1
C19 C20 H20B 110.1
H20A C20 H20B 108.5
O6 C21 C22 105.45(10)
O6 C21 C17 107.64(10)
C22 C21 C17 117.14(11)
O6 C21 H21 108.8
C22 C21 H21 108.8
C17 C21 H21 108.8
C23 C22 C21 103.39(11)
C23 C22 H22A 111.1
C21 C22 H22A 111.1
C23 C22 H22B 111.1
C21 C22 H22B 111.1
H22A C22 H22B 109
C24 C23 C22 101.37(12)
C24 C23 H23A 111.5
C22 C23 H23A 111.5
C24 C23 H23B 111.5
C22 C23 H23B 111.5
H23A C23 H23B 109.3
O6 C24 C23 105.17(12)
O6 C24 H24A 110.7
C23 C24 H24A 110.7
O6 C24 H24B 110.7
C23 C24 H24B 110.7
H24A C24 H24B 108.8

loop_
_geom_bond_atom_site_label_1
_geom_bond_atom_site_label_2
_geom_bond_distance
O1 C1 1.4395(17)
O1 C4 1.4410(17)
O2 C8 1.4361(18)
O2 C5 1.4455(16)
O3 C12 1.4344(16)
O3 C9 1.4488(15)
O4 C16 1.4224(16)
O4 C13 1.4436(15)
O5 C20 1.4223(18)
O5 C17 1.4552(16)
O6 C24 1.4249(18)
O6 C21 1.4583(16)
C1 C2 1.5227(19)
C1 C5 1.5444(19)
C1 H1 1
C2 C3 1.526(2)
C2 H2A 0.99
C2 H2B 0.99
C3 C4 1.508(2)
C3 H3A 0.99
C3 H3B 0.99
C4 H4A 0.99
C4 H4B 0.99
C5 C6 1.5512(19)
C5 C9 1.5647(18)
C6 C7 1.524(2)
C6 H6A 0.99
C6 H6B 0.99
C7 C8 1.507(2)
C7 H7A 0.99
C7 H7B 0.99
C8 H8A 0.99
C8 H8B 0.99
C9 C10 1.5629(18)
C9 C13 1.5873(18)
C10 C11 1.533(2)
C10 H10A 0.99
C10 H10B 0.99
C11 C12 1.516(2)
C11 H11A 0.99
C11 H11B 0.99
C12 H12A 0.99
C12 H12B 0.99
C13 C14 1.5535(17)
C13 C17 1.5806(18)
C14 C15 1.532(2)
C14 H14A 0.99
C14 H14B 0.99
C15 C16 1.505(2)
C15 H15A 0.99
C15 H15B 0.99
C16 H16A 0.99
C16 H16B 0.99
C17 C21 1.5450(18)
C17 C18 1.5485(18)
C18 C19 1.525(2)
C18 H18A 0.99
C18 H18B 0.99
C19 C20 1.487(3)
C19 H19A 0.99
C19 H19B 0.99
C20 H20A 0.99
C20 H20B 0.99
C21 C22 1.5326(19)
C21 H21 1
C22 C23 1.525(2)
C22 H22A 0.99
C22 H22B 0.99
C23 C24 1.507(2)
C23 H23A 0.99
C23 H23B 0.99
C24 H24A 0.99
C24 H24B 0.99

loop_
_geom_torsion_atom_site_label_1
_geom_torsion_atom_site_label_2
_geom_torsion_atom_site_label_3
_geom_torsion_atom_site_label_4
_geom_torsion
C4 O1 C1 C2 -13.93(16)
C4 O1 C1 C5 -139.61(13)
O1 C1 C2 C3 31.99(15)
C5 C1 C2 C3 154.43(12)
C1 C2 C3 C4 -37.12(16)
C1 O1 C4 C3 -10.37(17)
C2 C3 C4 O1 30.04(17)
C8 O2 C5 C1 -133.96(12)
C8 O2 C5 C6 -16.48(14)
C8 O2 C5 C9 102.85(12)
O1 C1 C5 O2 171.39(10)
C2 C1 C5 O2 51.40(15)
O1 C1 C5 C6 57.93(15)
C2 C1 C5 C6 -62.06(16)
O1 C1 C5 C9 -69.66(14)
C2 C1 C5 C9 170.35(12)
O2 C5 C6 C7 -5.83(14)
C1 C5 C6 C7 107.59(13)
C9 C5 C6 C7 -123.04(12)
C5 C6 C7 C8 24.32(16)
C5 O2 C8 C7 32.81(15)
C6 C7 C8 O2 -34.75(16)
C12 O3 C9 C10 -18.80(13)
C12 O3 C9 C5 -135.65(10)
C12 O3 C9 C13 97.54(11)
O2 C5 C9 O3 -57.36(12)
C1 C5 C9 O3 -174.57(10)
C6 C5 C9 O3 58.01(13)
O2 C5 C9 C10 -169.64(10)
C1 C5 C9 C10 73.14(14)
C6 C5 C9 C10 -54.27(14)
O2 C5 C9 C13 62.24(14)
C1 C5 C9 C13 -54.98(15)
C6 C5 C9 C13 177.61(10)
O3 C9 C10 C11 -0.89(13)
C5 C9 C10 C11 111.22(12)
C13 C9 C10 C11 -115.87(11)
C9 C10 C11 C12 18.49(14)
C9 O3 C12 C11 31.30(14)
C10 C11 C12 O3 -29.90(14)
C16 O4 C13 C14 -7.67(14)
C16 O4 C13 C17 108.58(12)
C16 O4 C13 C9 -125.57(11)
O3 C9 C13 O4 -55.74(11)
C10 C9 C13 O4 57.41(11)
C5 C9 C13 O4 -173.70(10)
O3 C9 C13 C14 -167.55(10)
C10 C9 C13 C14 -54.40(14)
C5 C9 C13 C14 74.49(14)
O3 C9 C13 C17 60.42(14)
C10 C9 C13 C17 173.56(10)
C5 C9 C13 C17 -57.54(15)
O4 C13 C14 C15 16.14(14)
C17 C13 C14 C15 -97.00(13)
C9 C13 C14 C15 126.44(12)
C13 C14 C15 C16 -18.46(16)
C13 O4 C16 C15 -4.14(16)
C14 C15 C16 O4 14.24(17)
C20 O5 C17 C21 117.98(13)
C20 O5 C17 C18 1.85(15)
C20 O5 C17 C13 -120.72(13)
O4 C13 C17 O5 -54.79(12)
C14 C13 C17 O5 57.66(12)
C9 C13 C17 O5 -169.10(10)
O4 C13 C17 C21 61.11(13)
C14 C13 C17 C21 173.56(10)
C9 C13 C17 C21 -53.20(15)
O4 C13 C17 C18 -169.37(11)
C14 C13 C17 C18 -56.92(14)
C9 C13 C17 C18 76.32(15)
O5 C17 C18 C19 12.61(13)
C21 C17 C18 C19 -101.41(13)
C13 C17 C18 C19 126.78(12)
C17 C18 C19 C20 -21.77(16)
C17 O5 C20 C19 -16.14(18)
C18 C19 C20 O5 23.37(18)
C24 O6 C21 C22 -4.34(15)
C24 O6 C21 C17 121.42(12)
O5 C17 C21 O6 -68.59(12)
C18 C17 C21 O6 44.23(13)
C13 C17 C21 O6 177.02(10)
O5 C17 C21 C22 49.91(14)
C18 C17 C21 C22 162.73(11)
C13 C17 C21 C22 -64.48(15)
O6 C21 C22 C23 -19.82(14)
C17 C21 C22 C23 -139.48(12)
C21 C22 C23 C24 35.01(16)
C21 O6 C24 C23 27.30(17)
C22 C23 C24 O6 -38.59(17)
